data_7226714
loop_
_publ_author_name
'Morimoto, Masakazu'
'Kashihara, Ryota'
'Mutoh, Katsuya'
'Kobayashi, Yoichi'
'Abe, Jiro'
'Sotome, Hikaru'
'Ito, Syoji'
'Miyasaka, Hiroshi'
'Irie, Masahiro'

_publ_section_title
;
 Turn-on mode fluorescence photoswitching of diarylethene single crystals
;
_journal_issue 38
_journal_name_full CrystEngComm
_journal_page_first 7241
_journal_paper_doi 10.1039/C6CE00725B
_journal_volume 18
_journal_year 2016
_chemical_formula_sum 'C41 H34 F6 O4 S2'
_chemical_formula_weight 768.80
_space_group_crystal_system monoclinic
_space_group_IT_number 14
_space_group_name_Hall '-P 2yn'
_space_group_name_H-M_alt 'P 1 21/n 1'
_symmetry_space_group_name_Hall '-P 2yn'
_symmetry_space_group_name_H-M 'P 1 21/n 1'
_atom_sites_solution_hydrogens geom
_audit_update_record
;
2016-03-31 deposited with the CCDC.
2016-05-26 downloaded from the CCDC.
;
_cell_angle_alpha 90
_cell_angle_beta 100.2963(9)
_cell_angle_gamma 90
_cell_formula_units_Z 8
_cell_length_a 14.5618(3)
_cell_length_b 16.5325(4)
_cell_length_c 31.0145(7)
_cell_measurement_reflns_used 394
_cell_measurement_temperature 93.(2)
_cell_measurement_theta_max 35.5347
_cell_measurement_theta_min 3.0391
_cell_volume 7346.3(3)
_computing_cell_refinement 'APEX3 v2015.9-0 (Bruker AXS)'
_computing_data_reduction 'SAINT V8.35A (Bruker AXS Inc., 2015)'
_computing_structure_refinement 'SHELXL-2014/7 (Sheldrick, 2014)'
_diffrn_ambient_temperature 93.(2)
_diffrn_detector_area_resol_mean 8.3333
_diffrn_measured_fraction_theta_full 0.994
_diffrn_measured_fraction_theta_max 0.994
_diffrn_measurement_device_type 'Bruker D8 goniometer'
_diffrn_radiation_wavelength 1.54178
_diffrn_reflns_av_R_equivalents 0.0304
_diffrn_reflns_av_unetI/netI 0.0258
_diffrn_reflns_limit_h_max 17
_diffrn_reflns_limit_h_min -17
_diffrn_reflns_limit_k_max 19
_diffrn_reflns_limit_k_min -19
_diffrn_reflns_limit_l_max 36
_diffrn_reflns_limit_l_min -36
_diffrn_reflns_number 50195
_diffrn_reflns_theta_full 66.59
_diffrn_reflns_theta_max 66.59
_diffrn_reflns_theta_min 2.90
_exptl_absorpt_coefficient_mu 1.944
_exptl_absorpt_correction_T_max 0.93
_exptl_absorpt_correction_T_min 0.78
_exptl_absorpt_correction_type multi-scan
_exptl_absorpt_process_details 'SADABS V2014/5 (Bruker AXS Inc.)'
_exptl_crystal_colour colourless
_exptl_crystal_density_diffrn 1.390
_exptl_crystal_density_method 'not measured'
_exptl_crystal_description plate
_exptl_crystal_F_000 3184
_exptl_crystal_size_max 0.377
_exptl_crystal_size_mid 0.287
_exptl_crystal_size_min 0.038
_refine_diff_density_max 0.850
_refine_diff_density_min -0.820
_refine_ls_extinction_method none
_refine_ls_goodness_of_fit_ref 1.067
_refine_ls_hydrogen_treatment constr
_refine_ls_matrix_type full
_refine_ls_number_parameters 1011
_refine_ls_number_reflns 12905
_refine_ls_number_restraints 0
_refine_ls_restrained_S_all 1.067
_refine_ls_R_factor_all 0.0490
_refine_ls_R_factor_gt 0.0464
_refine_ls_shift/su_max 0.002
_refine_ls_shift/su_mean 0.000
_refine_ls_structure_factor_coef Fsqd
_refine_ls_weighting_details 'w=1/[\s^2^(Fo^2^)+(0.0572P)^2^+7.6505P] where P=(Fo^2^+2Fc^2^)/3'
_refine_ls_weighting_scheme calc
_refine_ls_wR_factor_gt 0.1175
_refine_ls_wR_factor_ref 0.1197
_reflns_number_gt 12067
_reflns_number_total 12905
_reflns_threshold_expression 'I > 2\s(I)'
_cod_data_source_file c6ce00725b3.cif
_cod_data_source_block 2a
_cod_database_code 7226714

loop_
_space_group_symop_operation_xyz
'x, y, z'
'-x+1/2, y+1/2, -z+1/2'
'-x, -y, -z'
'x-1/2, -y-1/2, z-1/2'

loop_
_atom_site_type_symbol
_atom_site_label
_atom_site_fract_x
_atom_site_fract_y
_atom_site_fract_z
_atom_site_U_iso_or_equiv
_atom_site_adp_type
_atom_site_calc_flag
_atom_site_refinement_flags_adp
_atom_site_refinement_flags_occupancy
_atom_site_refinement_flags_posn
_atom_site_occupancy
_atom_site_disorder_assembly
_atom_site_disorder_group
C C1 0.98105(15) 0.58657(13) 0.24439(7) 0.0221(4) Uani d . . . 1.0 . .
H H1A 1.0305 0.6162 0.2636 0.033 Uiso calc U . R 1.0 . .
H H1B 0.9458 0.554 0.2622 0.033 Uiso calc U . R 1.0 . .
H H1C 0.9389 0.6251 0.2268 0.033 Uiso calc U . R 1.0 . .
C C2 1.02463(14) 0.53110(12) 0.21408(7) 0.0183(4) Uani d . . . 1.0 . .
H H2A 1.0717 0.4962 0.2322 0.022 Uiso calc U . R 1.0 . .
H H2B 0.9754 0.4954 0.1981 0.022 Uiso calc U . R 1.0 . .
C C3 1.07039(13) 0.57511(11) 0.18138(7) 0.0159(4) Uani d . . . 1.0 . .
C C4 1.05311(13) 0.57600(12) 0.13746(6) 0.0163(4) Uani d . . . 1.0 . .
C C5 1.11845(13) 0.62517(12) 0.11654(7) 0.0171(4) Uani d . . . 1.0 . .
C C6 1.11498(14) 0.64278(12) 0.07245(7) 0.0206(4) Uani d . . . 1.0 . .
H H6 1.0688 0.6188 0.0507 0.025 Uiso calc U . R 1.0 . .
C C7 1.18017(15) 0.69613(13) 0.06075(7) 0.0216(4) Uani d . . . 1.0 . .
H H7 1.1777 0.7082 0.0306 0.026 Uiso calc U . R 1.0 . .
C C8 1.24911(14) 0.73260(12) 0.09177(7) 0.0181(4) Uani d . . . 1.0 . .
C C9 1.25355(13) 0.71376(12) 0.13619(6) 0.0167(4) Uani d . . . 1.0 . .
H H9 1.3003 0.7367 0.1581 0.02 Uiso calc U . R 1.0 . .
C C10 1.18838(13) 0.66116(12) 0.14717(6) 0.0162(4) Uani d . . . 1.0 . .
C C11 1.31461(14) 0.79356(12) 0.07853(6) 0.0183(4) Uani d . . . 1.0 . .
C C12 1.28117(14) 0.87150(12) 0.06604(6) 0.0190(4) Uani d . . . 1.0 . .
C C13 1.34373(15) 0.92853(13) 0.05537(7) 0.0224(4) Uani d . . . 1.0 . .
H H13 1.3223 0.9816 0.0472 0.027 Uiso calc U . R 1.0 . .
C C14 1.43663(15) 0.90934(14) 0.05649(7) 0.0253(5) Uani d . . . 1.0 . .
H H14 1.4782 0.9491 0.049 0.03 Uiso calc U . R 1.0 . .
C C15 1.46902(15) 0.83260(14) 0.06845(7) 0.0243(5) Uani d . . . 1.0 . .
H H15 1.5328 0.8198 0.0691 0.029 Uiso calc U . R 1.0 . .
C C16 1.40881(15) 0.77364(13) 0.07966(7) 0.0214(4) Uani d . . . 1.0 . .
C C17 1.18036(15) 0.89547(14) 0.06403(7) 0.0254(5) Uani d . . . 1.0 . .
H H17A 1.1763 0.9542 0.0676 0.038 Uiso calc U . R 1.0 . .
H H17B 1.1555 0.8682 0.0875 0.038 Uiso calc U . R 1.0 . .
H H17C 1.1439 0.8796 0.0356 0.038 Uiso calc U . R 1.0 . .
C C18 1.44670(17) 0.69078(15) 0.09307(9) 0.0332(5) Uani d . . . 1.0 . .
H H18A 1.5091 0.685 0.0857 0.05 Uiso calc U . R 1.0 . .
H H18B 1.4051 0.6495 0.0775 0.05 Uiso calc U . R 1.0 . .
H H18C 1.4505 0.684 0.1247 0.05 Uiso calc U . R 1.0 . .
C C19 0.96565(18) 0.79233(15) 0.12025(10) 0.0390(6) Uani d . . . 1.0 . .
H H19A 0.9383 0.8315 0.138 0.059 Uiso calc U . R 1.0 . .
H H19B 0.9978 0.8212 0.0997 0.059 Uiso calc U . R 1.0 . .
H H19C 1.0104 0.7581 0.1394 0.059 Uiso calc U . R 1.0 . .
C C20 0.88824(17) 0.73946(15) 0.09462(9) 0.0343(6) Uani d . . . 1.0 . .
H H20A 0.8421 0.7746 0.0761 0.041 Uiso calc U . R 1.0 . .
H H20B 0.9156 0.703 0.075 0.041 Uiso calc U . R 1.0 . .
C C21 0.83952(14) 0.68982(14) 0.12381(7) 0.0256(5) Uani d . . . 1.0 . .
C C22 0.83714(14) 0.60996(14) 0.13064(7) 0.0237(4) Uani d . . . 1.0 . .
C C23 0.78024(14) 0.58425(13) 0.16353(7) 0.0227(4) Uani d . . . 1.0 . .
C C24 0.73516(14) 0.64840(13) 0.17989(7) 0.0235(4) Uani d . . . 1.0 . .
C C25 0.77277(14) 0.50781(13) 0.18074(8) 0.0235(5) Uani d . . . 1.0 . .
H H25 0.8032 0.4629 0.1703 0.028 Uiso calc U . R 1.0 . .
C C26 0.71998(14) 0.49772(13) 0.21352(8) 0.0233(4) Uani d . . . 1.0 . .
H H26 0.7159 0.4455 0.2258 0.028 Uiso calc U . R 1.0 . .
C C27 0.67272(14) 0.56206(13) 0.22906(7) 0.0217(4) Uani d . . . 1.0 . .
C C28 0.68201(14) 0.63961(13) 0.21204(7) 0.0228(4) Uani d . . . 1.0 . .
H H28 0.6523 0.6849 0.2225 0.027 Uiso calc U . R 1.0 . .
C C29 0.61223(14) 0.54674(12) 0.26238(7) 0.0214(4) Uani d . . . 1.0 . .
C C30 0.51566(14) 0.56188(12) 0.25136(7) 0.0216(4) Uani d . . . 1.0 . .
C C31 0.45876(15) 0.54506(13) 0.28198(7) 0.0245(5) Uani d . . . 1.0 . .
H H31 0.3935 0.5544 0.2746 0.029 Uiso calc U . R 1.0 . .
C C32 0.49663(16) 0.51473(13) 0.32314(8) 0.0274(5) Uani d . . . 1.0 . .
H H32 0.4576 0.5044 0.344 0.033 Uiso calc U . R 1.0 . .
C C33 0.59146(16) 0.49974(13) 0.33358(8) 0.0274(5) Uani d . . . 1.0 . .
H H33 0.617 0.4791 0.3618 0.033 Uiso calc U . R 1.0 . .
C C34 0.65030(15) 0.51431(12) 0.30354(7) 0.0236(4) Uani d . . . 1.0 . .
C C35 0.47122(15) 0.59421(14) 0.20684(7) 0.0271(5) Uani d . . . 1.0 . .
H H35A 0.405 0.5795 0.2008 0.041 Uiso calc U . R 1.0 . .
H H35B 0.5026 0.5708 0.1843 0.041 Uiso calc U . R 1.0 . .
H H35C 0.4774 0.6532 0.2066 0.041 Uiso calc U . R 1.0 . .
C C36 0.75321(15) 0.49498(14) 0.31638(8) 0.0297(5) Uani d . . . 1.0 . .
H H36A 0.7702 0.4929 0.3484 0.044 Uiso calc U . R 1.0 . .
H H36B 0.7899 0.537 0.305 0.044 Uiso calc U . R 1.0 . .
H H36C 0.7661 0.4425 0.304 0.044 Uiso calc U . R 1.0 . .
C C37 0.97430(14) 0.53224(12) 0.11070(6) 0.0178(4) Uani d . . . 1.0 . .
C C38 0.98981(15) 0.45876(13) 0.08365(7) 0.0223(4) Uani d . . . 1.0 . .
C C40 0.82619(16) 0.49283(15) 0.07412(8) 0.0319(5) Uani d . . . 1.0 . .
C C41 0.88331(14) 0.54813(13) 0.10747(7) 0.0220(4) Uani d . . . 1.0 . .
C C42 0.48296(15) 0.31021(14) 0.23027(7) 0.0258(5) Uani d . . . 1.0 . .
H H42A 0.4392 0.2707 0.2145 0.039 Uiso calc U . R 1.0 . .
H H42B 0.4504 0.3443 0.2486 0.039 Uiso calc U . R 1.0 . .
H H42C 0.5343 0.2817 0.2489 0.039 Uiso calc U . R 1.0 . .
C C43 0.52193(14) 0.36324(12) 0.19732(7) 0.0207(4) Uani d . . . 1.0 . .
H H43A 0.4703 0.3957 0.1807 0.025 Uiso calc U . R 1.0 . .
H H43B 0.5678 0.4014 0.2137 0.025 Uiso calc U . R 1.0 . .
C C44 0.56801(13) 0.31761(12) 0.16544(7) 0.0172(4) Uani d . . . 1.0 . .
C C45 0.55041(13) 0.31573(12) 0.12135(7) 0.0182(4) Uani d . . . 1.0 . .
C C46 0.61573(13) 0.26558(12) 0.10069(7) 0.0181(4) Uani d . . . 1.0 . .
C C47 0.61300(14) 0.24752(13) 0.05682(7) 0.0212(4) Uani d . . . 1.0 . .
H H47 0.568 0.2723 0.0348 0.025 Uiso calc U . R 1.0 . .
C C48 0.67739(15) 0.19235(13) 0.04548(7) 0.0220(4) Uani d . . . 1.0 . .
H H48 0.6758 0.1804 0.0154 0.026 Uiso calc U . R 1.0 . .
C C49 0.74401(14) 0.15422(12) 0.07684(7) 0.0196(4) Uani d . . . 1.0 . .
C C50 0.74831(14) 0.17421(12) 0.12105(7) 0.0190(4) Uani d . . . 1.0 . .
H H50 0.7939 0.1506 0.1432 0.023 Uiso calc U . R 1.0 . .
C C51 0.68457(13) 0.22912(12) 0.13144(7) 0.0171(4) Uani d . . . 1.0 . .
C C52 0.80741(14) 0.09064(13) 0.06379(7) 0.0194(4) Uani d . . . 1.0 . .
C C53 0.77041(15) 0.01412(13) 0.05052(7) 0.0212(4) Uani d . . . 1.0 . .
C C54 0.82970(16) -0.04460(13) 0.03865(7) 0.0248(5) Uani d . . . 1.0 . .
H H54 0.8052 -0.0961 0.0291 0.03 Uiso calc U . R 1.0 . .
C C55 0.92370(16) -0.02927(14) 0.04043(7) 0.0253(5) Uani d . . . 1.0 . .
H H55 0.9631 -0.07 0.032 0.03 Uiso calc U . R 1.0 . .
C C56 0.96024(15) 0.04532(14) 0.05446(7) 0.0242(5) Uani d . . . 1.0 . .
H H56 1.0251 0.0552 0.0562 0.029 Uiso calc U . R 1.0 . .
C C57 0.90300(15) 0.10634(13) 0.06612(7) 0.0224(4) Uani d . . . 1.0 . .
C C58 0.66951(15) -0.00681(14) 0.05042(8) 0.0258(5) Uani d . . . 1.0 . .
H H58A 0.6579 -0.063 0.0409 0.039 Uiso calc U . R 1.0 . .
H H58B 0.6292 0.0293 0.0303 0.039 Uiso calc U . R 1.0 . .
H H58C 0.6559 -0.0003 0.0801 0.039 Uiso calc U . R 1.0 . .
C C59 0.94531(16) 0.18716(15) 0.08088(9) 0.0342(5) Uani d . . . 1.0 . .
H H59A 1.0115 0.1873 0.0785 0.051 Uiso calc U . R 1.0 . .
H H59B 0.9392 0.1967 0.1114 0.051 Uiso calc U . R 1.0 . .
H H59C 0.9127 0.23 0.0623 0.051 Uiso calc U . R 1.0 . .
C C60 0.47001(17) 0.10362(15) 0.10829(10) 0.0380(6) Uani d . . . 1.0 . .
H H60A 0.5075 0.1373 0.1308 0.057 Uiso calc U . R 1.0 . .
H H60B 0.51 0.0817 0.0888 0.057 Uiso calc U . R 1.0 . .
H H60C 0.4421 0.059 0.1223 0.057 Uiso calc U . R 1.0 . .
C C61 0.39238(17) 0.15508(15) 0.08151(8) 0.0317(5) Uani d . . . 1.0 . .
H H61A 0.4202 0.1926 0.0625 0.038 Uiso calc U . R 1.0 . .
H H61B 0.3484 0.1192 0.0623 0.038 Uiso calc U . R 1.0 . .
C C62 0.33998(14) 0.20279(13) 0.11005(7) 0.0223(4) Uani d . . . 1.0 . .
C C63 0.33481(13) 0.28222(13) 0.11681(7) 0.0198(4) Uani d . . . 1.0 . .
C C64 0.27661(13) 0.30571(13) 0.14970(7) 0.0187(4) Uani d . . . 1.0 . .
C C65 0.26629(14) 0.38117(12) 0.16734(7) 0.0197(4) Uani d . . . 1.0 . .
H H65 0.2952 0.4272 0.1572 0.024 Uiso calc U . R 1.0 . .
C C66 0.21297(13) 0.38869(12) 0.20012(7) 0.0193(4) Uani d . . . 1.0 . .
H H66 0.2059 0.4407 0.2122 0.023 Uiso calc U . R 1.0 . .
C C67 0.16943(13) 0.32247(12) 0.21601(6) 0.0171(4) Uani d . . . 1.0 . .
C C68 0.18159(13) 0.24567(12) 0.19863(7) 0.0177(4) Uani d . . . 1.0 . .
H H68 0.1543 0.1991 0.2091 0.021 Uiso calc U . R 1.0 . .
C C69 0.23422(13) 0.23968(12) 0.16600(7) 0.0176(4) Uani d . . . 1.0 . .
C C70 0.11016(14) 0.33550(12) 0.24997(6) 0.0172(4) Uani d . . . 1.0 . .
C C71 0.14758(14) 0.37314(12) 0.29020(7) 0.0193(4) Uani d . . . 1.0 . .
C C72 0.08856(15) 0.38934(13) 0.31988(7) 0.0235(4) Uani d . . . 1.0 . .
H H72 0.1134 0.4136 0.3473 0.028 Uiso calc U . R 1.0 . .
C C73 -0.00566(16) 0.37084(13) 0.31029(7) 0.0243(5) Uani d . . . 1.0 . .
H H73 -0.0449 0.3826 0.3309 0.029 Uiso calc U . R 1.0 . .
C C74 -0.04247(15) 0.33492(13) 0.27042(7) 0.0219(4) Uani d . . . 1.0 . .
H H74 -0.1073 0.3231 0.2637 0.026 Uiso calc U . R 1.0 . .
C C75 0.01435(14) 0.31605(12) 0.24017(7) 0.0184(4) Uani d . . . 1.0 . .
C C76 0.24943(15) 0.39668(13) 0.30223(7) 0.0246(5) Uani d . . . 1.0 . .
H H76A 0.2587 0.4502 0.2902 0.037 Uiso calc U . R 1.0 . .
H H76B 0.2878 0.3569 0.2901 0.037 Uiso calc U . R 1.0 . .
H H76C 0.2678 0.3981 0.3342 0.037 Uiso calc U . R 1.0 . .
C C77 -0.02953(14) 0.27800(14) 0.19711(7) 0.0236(4) Uani d . . . 1.0 . .
H H77A -0.019 0.2194 0.1985 0.035 Uiso calc U . R 1.0 . .
H H77B -0.0013 0.3009 0.1734 0.035 Uiso calc U . R 1.0 . .
H H77C -0.0968 0.2889 0.1914 0.035 Uiso calc U . R 1.0 . .
C C78 0.47066(14) 0.35859(12) 0.09488(7) 0.0198(4) Uani d . . . 1.0 . .
C C79 0.48487(16) 0.43125(14) 0.06713(8) 0.0264(5) Uani d . . . 1.0 . .
C C80 0.39018(17) 0.44048(15) 0.03571(8) 0.0311(5) Uani d . . . 1.0 . .
C C81 0.32017(16) 0.39947(16) 0.06054(8) 0.0324(5) Uani d . . . 1.0 . .
C C82 0.37961(14) 0.34443(13) 0.09315(7) 0.0208(4) Uani d . . . 1.0 . .
C C39A 0.8904(2) 0.42302(19) 0.07069(11) 0.0227(6) Uiso d . P . 0.740(3) A 1
F F1A 1.04912(19) 0.40601(18) 0.10710(10) 0.0300(6) Uani d . P . 0.740(3) A 1
F F2A 1.0236(2) 0.4764(2) 0.04696(10) 0.0309(6) Uani d . P . 0.740(3) A 1
F F3A 0.87553(13) 0.36938(10) 0.10162(6) 0.0295(5) Uani d . P . 0.740(3) A 1
F F4A 0.87369(18) 0.38655(16) 0.03205(8) 0.0326(7) Uiso d . P . 0.740(3) A 1
F F5A 0.74285(12) 0.47441(12) 0.08114(7) 0.0333(5) Uani d . P . 0.740(3) A 1
F F6A 0.81151(14) 0.53337(12) 0.03288(6) 0.0344(5) Uani d . P . 0.740(3) A 1
C C39B 0.8955(6) 0.4489(6) 0.0527(3) 0.027(2) Uiso d . P . 0.260(3) A 2
F F1B 1.0098(6) 0.3907(5) 0.1083(3) 0.0332(18) Uani d . P . 0.260(3) A 2
F F2B 1.0602(6) 0.4681(6) 0.0611(3) 0.035(2) Uani d . P . 0.260(3) A 2
F F3B 0.8878(5) 0.3693(4) 0.0380(2) 0.0245(17) Uiso d . P . 0.260(3) A 2
F F4B 0.8954(4) 0.4958(4) 0.01724(17) 0.0423(16) Uani d . P . 0.260(3) A 2
F F5B 0.7920(4) 0.4193(4) 0.10042(19) 0.0409(18) Uani d . P . 0.260(3) A 2
F F6B 0.7527(4) 0.5177(4) 0.0546(2) 0.046(2) Uani d . P . 0.260(3) A 2
F F7 0.55523(10) 0.42344(9) 0.04482(5) 0.0378(3) Uani d . . . 1.0 . .
F F8 0.50296(10) 0.49742(8) 0.09269(5) 0.0370(3) Uani d . . . 1.0 . .
F F9 0.39341(11) 0.39945(10) -0.00136(5) 0.0444(4) Uani d . . . 1.0 . .
F F10 0.36885(10) 0.51752(9) 0.02532(5) 0.0380(3) Uani d . . . 1.0 . .
F F11 0.25403(11) 0.35756(13) 0.03344(6) 0.0619(5) Uani d . . . 1.0 . .
F F12 0.27477(12) 0.45649(12) 0.07954(6) 0.0608(6) Uani d . . . 1.0 . .
O O1 1.14837(10) 0.70699(9) 0.22270(5) 0.0217(3) Uani d . . . 1.0 . .
O O2 1.24501(10) 0.58449(9) 0.22267(5) 0.0213(3) Uani d . . . 1.0 . .
O O3 0.81573(11) 0.79214(9) 0.18801(6) 0.0321(4) Uani d . . . 1.0 . .
O O4 0.68634(11) 0.77295(11) 0.12595(6) 0.0359(4) Uani d . . . 1.0 . .
O O5 0.64509(10) 0.18661(9) 0.20765(5) 0.0229(3) Uani d . . . 1.0 . .
O O6 0.74354(10) 0.30740(9) 0.20621(5) 0.0240(3) Uani d . . . 1.0 . .
O O7 0.31830(11) 0.09712(9) 0.17285(6) 0.0296(4) Uani d . . . 1.0 . .
O O8 0.18903(11) 0.11628(10) 0.11093(6) 0.0325(4) Uani d . . . 1.0 . .
S S1 1.17157(3) 0.63576(3) 0.20058(2) 0.01492(11) Uani d . . . 1.0 . .
S S2 0.76430(4) 0.73957(3) 0.15561(2) 0.02507(13) Uani d . . . 1.0 . .
S S3 0.66895(3) 0.25673(3) 0.18483(2) 0.01662(11) Uani d . . . 1.0 . .
S S4 0.26594(3) 0.15003(3) 0.14110(2) 0.02102(12) Uani d . . . 1.0 . .

loop_
_atom_site_aniso_label
_atom_site_aniso_U_11
_atom_site_aniso_U_22
_atom_site_aniso_U_33
_atom_site_aniso_U_12
_atom_site_aniso_U_13
_atom_site_aniso_U_23
C1 0.0202(10) 0.0241(11) 0.0234(11) -0.0030(8) 0.0076(8) -0.0021(8)
C2 0.0161(9) 0.0173(9) 0.0216(10) 0.0001(8) 0.0034(8) 0.0009(8)
C3 0.0129(9) 0.0127(9) 0.0220(10) 0.0012(7) 0.0025(7) -0.0016(7)
C4 0.0146(9) 0.0143(9) 0.0199(10) 0.0020(7) 0.0027(8) -0.0006(7)
C5 0.0157(9) 0.0150(9) 0.0203(10) 0.0002(8) 0.0026(8) -0.0015(8)
C6 0.0209(10) 0.0216(10) 0.0181(10) -0.0033(8) 0.0004(8) -0.0036(8)
C7 0.0249(11) 0.0248(11) 0.0151(10) -0.0037(9) 0.0038(8) -0.0001(8)
C8 0.0179(10) 0.0172(10) 0.0197(10) 0.0007(8) 0.0044(8) -0.0013(8)
C9 0.0143(9) 0.0168(9) 0.0185(10) -0.0003(8) 0.0021(7) -0.0027(7)
C10 0.0172(9) 0.0161(9) 0.0149(9) 0.0024(8) 0.0023(7) -0.0008(7)
C11 0.0204(10) 0.0215(10) 0.0132(9) -0.0035(8) 0.0032(8) -0.0021(8)
C12 0.0213(10) 0.0212(10) 0.0145(9) -0.0021(8) 0.0031(8) -0.0027(8)
C13 0.0279(11) 0.0190(10) 0.0199(10) -0.0037(9) 0.0030(8) -0.0003(8)
C14 0.0245(11) 0.0301(12) 0.0213(11) -0.0115(9) 0.0040(8) 0.0007(9)
C15 0.0176(10) 0.0339(12) 0.0211(10) -0.0023(9) 0.0028(8) -0.0001(9)
C16 0.0212(10) 0.0257(11) 0.0171(10) -0.0009(9) 0.0026(8) -0.0001(8)
C17 0.0240(11) 0.0255(11) 0.0269(11) 0.0019(9) 0.0057(9) 0.0019(9)
C18 0.0269(12) 0.0310(13) 0.0427(14) 0.0047(10) 0.0094(10) 0.0058(10)
C19 0.0327(13) 0.0237(12) 0.0647(18) 0.0002(10) 0.0195(12) 0.0061(12)
C20 0.0315(13) 0.0314(13) 0.0417(14) 0.0074(10) 0.0111(11) 0.0108(11)
C21 0.0160(10) 0.0287(12) 0.0307(12) 0.0028(9) 0.0002(8) 0.0007(9)
C22 0.0120(9) 0.0280(11) 0.0289(11) -0.0015(8) -0.0025(8) -0.0024(9)
C23 0.0113(9) 0.0239(11) 0.0307(11) -0.0003(8) -0.0020(8) -0.0038(9)
C24 0.0158(10) 0.0199(10) 0.0326(12) 0.0005(8) -0.0020(8) 0.0009(9)
C25 0.0122(9) 0.0191(10) 0.0383(12) -0.0006(8) 0.0019(8) -0.0073(9)
C26 0.0140(9) 0.0162(10) 0.0381(12) -0.0025(8) 0.0000(9) -0.0029(9)
C27 0.0133(9) 0.0197(10) 0.0297(11) -0.0005(8) -0.0023(8) -0.0040(8)
C28 0.0153(9) 0.0191(10) 0.0325(12) 0.0022(8) 0.0000(8) -0.0045(9)
C29 0.0195(10) 0.0134(9) 0.0301(11) -0.0014(8) 0.0011(8) -0.0047(8)
C30 0.0198(10) 0.0169(10) 0.0274(11) 0.0000(8) 0.0023(8) -0.0041(8)
C31 0.0200(10) 0.0223(11) 0.0310(12) -0.0011(9) 0.0042(9) -0.0042(9)
C32 0.0291(12) 0.0244(11) 0.0289(12) -0.0062(9) 0.0058(9) -0.0019(9)
C33 0.0309(12) 0.0200(10) 0.0284(12) -0.0053(9) -0.0023(9) 0.0000(9)
C34 0.0221(11) 0.0137(9) 0.0322(12) -0.0035(8) -0.0025(9) -0.0030(8)
C35 0.0179(10) 0.0334(12) 0.0295(12) 0.0019(9) 0.0026(9) 0.0012(9)
C36 0.0223(11) 0.0254(11) 0.0372(13) -0.0015(9) -0.0059(9) 0.0021(10)
C37 0.0195(10) 0.0166(9) 0.0169(9) -0.0025(8) 0.0023(8) 0.0016(8)
C38 0.0256(11) 0.0204(10) 0.0215(10) -0.0016(9) 0.0052(8) -0.0012(8)
C40 0.0229(12) 0.0380(13) 0.0311(12) -0.0075(10) -0.0051(10) -0.0084(10)
C41 0.0190(10) 0.0223(10) 0.0230(11) -0.0027(8) -0.0013(8) -0.0010(8)
C42 0.0240(11) 0.0320(12) 0.0235(11) 0.0071(9) 0.0099(9) 0.0013(9)
C43 0.0160(9) 0.0183(10) 0.0288(11) -0.0003(8) 0.0067(8) -0.0044(8)
C44 0.0124(9) 0.0135(9) 0.0265(11) -0.0010(7) 0.0057(8) 0.0007(8)
C45 0.0140(9) 0.0145(9) 0.0278(11) -0.0012(8) 0.0084(8) 0.0017(8)
C46 0.0145(9) 0.0157(9) 0.0255(11) 0.0001(8) 0.0072(8) 0.0004(8)
C47 0.0177(10) 0.0241(11) 0.0225(11) 0.0030(8) 0.0055(8) 0.0044(8)
C48 0.0210(10) 0.0247(11) 0.0216(10) 0.0016(9) 0.0073(8) 0.0002(8)
C49 0.0154(9) 0.0198(10) 0.0249(11) 0.0005(8) 0.0070(8) -0.0006(8)
C50 0.0142(9) 0.0178(10) 0.0249(10) -0.0007(8) 0.0035(8) 0.0000(8)
C51 0.0143(9) 0.0160(9) 0.0217(10) -0.0030(8) 0.0052(8) -0.0015(8)
C52 0.0192(10) 0.0222(10) 0.0177(10) 0.0052(8) 0.0058(8) 0.0009(8)
C53 0.0217(10) 0.0236(11) 0.0192(10) 0.0034(9) 0.0062(8) 0.0023(8)
C54 0.0314(12) 0.0202(10) 0.0234(11) 0.0044(9) 0.0066(9) 0.0006(8)
C55 0.0271(11) 0.0280(11) 0.0226(11) 0.0116(9) 0.0092(9) 0.0014(9)
C56 0.0196(10) 0.0326(12) 0.0215(10) 0.0071(9) 0.0069(8) 0.0026(9)
C57 0.0201(10) 0.0265(11) 0.0213(10) 0.0032(9) 0.0058(8) 0.0010(8)
C58 0.0227(11) 0.0260(11) 0.0299(12) -0.0006(9) 0.0077(9) -0.0005(9)
C59 0.0226(11) 0.0334(13) 0.0474(15) -0.0005(10) 0.0087(10) -0.0091(11)
C60 0.0281(12) 0.0260(12) 0.0648(18) 0.0007(10) 0.0216(12) -0.0091(12)
C61 0.0306(12) 0.0300(12) 0.0388(13) -0.0049(10) 0.0175(10) -0.0098(10)
C62 0.0172(10) 0.0269(11) 0.0239(11) -0.0007(8) 0.0061(8) -0.0002(9)
C63 0.0113(9) 0.0268(11) 0.0210(10) 0.0013(8) 0.0023(8) 0.0024(8)
C64 0.0109(9) 0.0247(11) 0.0201(10) 0.0017(8) 0.0016(7) 0.0034(8)
C65 0.0142(9) 0.0189(10) 0.0265(11) 0.0008(8) 0.0045(8) 0.0071(8)
C66 0.0149(9) 0.0175(10) 0.0253(11) 0.0018(8) 0.0025(8) 0.0029(8)
C67 0.0129(9) 0.0183(10) 0.0190(10) 0.0006(8) 0.0001(7) 0.0033(8)
C68 0.0139(9) 0.0179(10) 0.0209(10) -0.0007(8) 0.0016(8) 0.0041(8)
C69 0.0137(9) 0.0167(9) 0.0214(10) 0.0010(8) 0.0006(8) -0.0006(8)
C70 0.0189(10) 0.0136(9) 0.0190(10) 0.0015(8) 0.0031(8) 0.0048(7)
C71 0.0211(10) 0.0154(9) 0.0203(10) 0.0030(8) 0.0006(8) 0.0039(8)
C72 0.0284(11) 0.0228(10) 0.0182(10) 0.0050(9) 0.0009(8) 0.0008(8)
C73 0.0277(11) 0.0257(11) 0.0212(11) 0.0062(9) 0.0095(9) 0.0031(8)
C74 0.0192(10) 0.0223(10) 0.0251(11) 0.0007(8) 0.0062(8) 0.0055(8)
C75 0.0186(10) 0.0160(9) 0.0208(10) 0.0011(8) 0.0039(8) 0.0049(8)
C76 0.0212(10) 0.0248(11) 0.0258(11) 0.0004(9) -0.0012(8) -0.0011(9)
C77 0.0171(10) 0.0302(12) 0.0236(11) -0.0020(9) 0.0042(8) -0.0010(9)
C78 0.0203(10) 0.0186(10) 0.0229(10) 0.0045(8) 0.0102(8) 0.0029(8)
C79 0.0249(11) 0.0243(11) 0.0339(12) 0.0064(9) 0.0163(9) 0.0095(9)
C80 0.0326(12) 0.0332(13) 0.0299(12) 0.0110(10) 0.0115(10) 0.0119(10)
C81 0.0219(11) 0.0435(14) 0.0327(13) 0.0102(10) 0.0077(10) 0.0157(11)
C82 0.0191(10) 0.0236(11) 0.0209(10) 0.0069(8) 0.0069(8) 0.0047(8)
F1A 0.0311(15) 0.0207(13) 0.0353(12) 0.0069(11) -0.0024(13) -0.0048(9)
F2A 0.0384(17) 0.0316(12) 0.0248(14) -0.0091(13) 0.0115(11) -0.0079(10)
F3A 0.0392(11) 0.0198(9) 0.0294(9) -0.0075(7) 0.0060(8) 0.0014(7)
F5A 0.0194(9) 0.0378(12) 0.0397(12) -0.0115(8) -0.0030(8) -0.0054(10)
F6A 0.0355(11) 0.0374(11) 0.0237(9) -0.0049(8) -0.0126(8) 0.0080(8)
F1B 0.039(5) 0.023(4) 0.037(3) 0.004(4) 0.006(4) -0.002(3)
F2B 0.038(5) 0.029(4) 0.046(6) -0.012(4) 0.027(4) -0.017(4)
F4B 0.056(4) 0.050(4) 0.021(3) -0.005(3) 0.007(2) 0.006(2)
F5B 0.046(4) 0.042(3) 0.039(3) -0.030(3) 0.019(3) -0.014(3)
F6B 0.031(3) 0.056(4) 0.045(4) 0.004(3) -0.014(3) -0.011(3)
F7 0.0340(7) 0.0374(8) 0.0495(9) 0.0087(6) 0.0275(7) 0.0189(7)
F8 0.0437(8) 0.0216(7) 0.0467(8) 0.0009(6) 0.0112(7) 0.0073(6)
F9 0.0478(9) 0.0541(10) 0.0335(8) 0.0093(8) 0.0135(7) 0.0021(7)
F10 0.0410(8) 0.0362(8) 0.0394(8) 0.0159(6) 0.0143(6) 0.0204(6)
F11 0.0337(8) 0.0883(14) 0.0551(11) -0.0122(9) -0.0150(8) 0.0360(10)
F12 0.0565(10) 0.0740(12) 0.0633(11) 0.0491(10) 0.0418(9) 0.0455(10)
O1 0.0238(7) 0.0204(7) 0.0221(7) -0.0045(6) 0.0072(6) -0.0045(6)
O2 0.0165(7) 0.0234(7) 0.0230(7) -0.0011(6) 0.0008(6) 0.0029(6)
O3 0.0318(9) 0.0203(8) 0.0443(10) -0.0012(7) 0.0066(7) -0.0013(7)
O4 0.0244(8) 0.0354(9) 0.0471(10) 0.0097(7) 0.0043(7) 0.0112(8)
O5 0.0253(8) 0.0209(7) 0.0238(7) 0.0035(6) 0.0080(6) 0.0018(6)
O6 0.0159(7) 0.0246(8) 0.0308(8) 0.0003(6) 0.0024(6) -0.0084(6)
O7 0.0312(8) 0.0191(7) 0.0405(9) 0.0026(6) 0.0120(7) 0.0030(7)
O8 0.0246(8) 0.0351(9) 0.0391(9) -0.0091(7) 0.0093(7) -0.0137(7)
S1 0.0137(2) 0.0158(2) 0.0151(2) -0.00158(17) 0.00206(17) -0.00075(17)
S2 0.0187(3) 0.0202(3) 0.0359(3) 0.0035(2) 0.0039(2) 0.0037(2)
S3 0.0133(2) 0.0163(2) 0.0206(2) 0.00158(18) 0.00387(18) -0.00213(18)
S4 0.0172(2) 0.0195(2) 0.0277(3) -0.00225(19) 0.0076(2) -0.0036(2)

loop_
_atom_type_symbol
_atom_type_description
_atom_type_scat_dispersion_real
_atom_type_scat_dispersion_imag
_atom_type_scat_source
C C 0.0181 0.0091 'International Tables Vol C Tables 4.2.6.8 and 6.1.1.4'
H H 0.0000 0.0000 'International Tables Vol C Tables 4.2.6.8 and 6.1.1.4'
O O 0.0492 0.0322 'International Tables Vol C Tables 4.2.6.8 and 6.1.1.4'
F F 0.0727 0.0534 'International Tables Vol C Tables 4.2.6.8 and 6.1.1.4'
S S 0.3331 0.5567 'International Tables Vol C Tables 4.2.6.8 and 6.1.1.4'

loop_
_geom_angle_atom_site_label_1
_geom_angle_atom_site_label_2
_geom_angle_atom_site_label_3
_geom_angle
C3 C2 C1 114.11(16)
C4 C3 C2 131.91(18)
C4 C3 S1 108.97(15)
C2 C3 S1 119.03(14)
C3 C4 C37 123.41(18)
C3 C4 C5 115.55(17)
C37 C4 C5 121.03(17)
C6 C5 C10 118.31(18)
C6 C5 C4 129.10(18)
C10 C5 C4 112.47(17)
C5 C6 C7 118.88(19)
C6 C7 C8 122.28(19)
C7 C8 C9 118.81(18)
C7 C8 C11 121.14(18)
C9 C8 C11 119.99(18)
C10 C9 C8 118.12(18)
C9 C10 C5 123.59(18)
C9 C10 S1 126.87(15)
C5 C10 S1 109.28(14)
C16 C11 C12 120.65(19)
C16 C11 C8 120.21(18)
C12 C11 C8 119.11(18)
C13 C12 C11 118.48(19)
C13 C12 C17 119.01(19)
C11 C12 C17 122.51(18)
C14 C13 C12 121.2(2)
C15 C14 C13 120.2(2)
C14 C15 C16 120.6(2)
C15 C16 C11 118.9(2)
C15 C16 C18 119.2(2)
C11 C16 C18 121.84(19)
C21 C20 C19 112.6(2)
C22 C21 C20 131.8(2)
C22 C21 S2 109.19(17)
C20 C21 S2 118.91(17)
C21 C22 C41 125.3(2)
C21 C22 C23 115.1(2)
C41 C22 C23 119.56(19)
C25 C23 C24 118.8(2)
C25 C23 C22 128.2(2)
C24 C23 C22 112.95(19)
C28 C24 C23 123.2(2)
C28 C24 S2 127.40(17)
C23 C24 S2 109.24(17)
C23 C25 C26 118.9(2)
C25 C26 C27 122.1(2)
C26 C27 C28 118.6(2)
C26 C27 C29 119.78(19)
C28 C27 C29 121.58(19)
C24 C28 C27 118.3(2)
C34 C29 C30 120.2(2)
C34 C29 C27 120.51(19)
C30 C29 C27 119.22(19)
C31 C30 C29 119.2(2)
C31 C30 C35 118.82(19)
C29 C30 C35 122.0(2)
C32 C31 C30 120.7(2)
C33 C32 C31 119.7(2)
C32 C33 C34 121.3(2)
C33 C34 C29 118.9(2)
C33 C34 C36 119.0(2)
C29 C34 C36 122.1(2)
C41 C37 C4 127.22(19)
C41 C37 C38 111.08(18)
C4 C37 C38 121.67(17)
F1A C38 F2A 107.5(2)
F2B C38 F1B 106.3(5)
F1A C38 C37 111.4(2)
F2B C38 C37 113.4(4)
F2A C38 C37 114.0(2)
F1B C38 C37 112.9(4)
F2B C38 C39B 111.4(5)
F1B C38 C39B 109.9(5)
C37 C38 C39B 103.0(4)
F1A C38 C39A 111.9(2)
F2A C38 C39A 109.2(2)
C37 C38 C39A 102.98(18)
F5A C40 F6A 105.3(2)
F6B C40 C39B 123.6(5)
F5A C40 C39A 116.2(2)
F6A C40 C39A 107.1(2)
F6B C40 C41 117.9(4)
F5A C40 C41 116.1(2)
F6A C40 C41 107.77(19)
C39B C40 C41 105.4(4)
C39A C40 C41 103.9(2)
F6B C40 F5B 100.8(5)
C39B C40 F5B 98.9(5)
C41 C40 F5B 107.2(3)
C37 C41 C22 129.06(19)
C37 C41 C40 110.41(19)
C22 C41 C40 120.51(19)
C44 C43 C42 114.62(17)
C45 C44 C43 131.09(19)
C45 C44 S3 108.87(14)
C43 C44 S3 119.94(15)
C44 C45 C78 122.78(18)
C44 C45 C46 115.42(18)
C78 C45 C46 121.78(18)
C47 C46 C51 118.04(18)
C47 C46 C45 129.27(19)
C51 C46 C45 112.55(18)
C46 C47 C48 118.99(19)
C49 C48 C47 122.3(2)
C48 C49 C50 118.65(18)
C48 C49 C52 120.85(18)
C50 C49 C52 120.46(18)
C51 C50 C49 118.07(19)
C50 C51 C46 123.94(19)
C50 C51 S3 126.39(16)
C46 C51 S3 109.39(14)
C57 C52 C53 120.34(19)
C57 C52 C49 120.53(19)
C53 C52 C49 119.11(18)
C54 C53 C52 118.76(19)
C54 C53 C58 119.3(2)
C52 C53 C58 121.90(19)
C55 C54 C53 121.2(2)
C56 C55 C54 119.9(2)
C55 C56 C57 120.8(2)
C56 C57 C52 119.0(2)
C56 C57 C59 119.22(19)
C52 C57 C59 121.78(19)
C62 C61 C60 112.2(2)
C63 C62 C61 131.5(2)
C63 C62 S4 109.74(16)
C61 C62 S4 118.75(16)
C62 C63 C82 124.30(19)
C62 C63 C64 114.78(19)
C82 C63 C64 120.89(18)
C65 C64 C69 118.52(18)
C65 C64 C63 128.48(19)
C69 C64 C63 112.81(18)
C64 C65 C66 118.99(19)
C65 C66 C67 122.36(19)
C66 C67 C68 118.49(18)
C66 C67 C70 119.45(18)
C68 C67 C70 122.04(18)
C69 C68 C67 118.17(18)
C68 C69 C64 123.45(19)
C68 C69 S4 127.10(16)
C64 C69 S4 109.31(15)
C75 C70 C71 120.06(19)
C75 C70 C67 119.31(18)
C71 C70 C67 120.43(18)
C72 C71 C70 118.81(19)
C72 C71 C76 118.74(19)
C70 C71 C76 122.46(19)
C73 C72 C71 121.3(2)
C72 C73 C74 119.7(2)
C73 C74 C75 120.9(2)
C74 C75 C70 119.18(19)
C74 C75 C77 118.71(18)
C70 C75 C77 122.08(18)
C82 C78 C45 127.82(19)
C82 C78 C79 110.57(18)
C45 C78 C79 121.52(18)
F7 C79 F8 107.12(18)
F7 C79 C78 114.31(17)
F8 C79 C78 109.98(18)
F7 C79 C80 111.19(19)
F8 C79 C80 110.40(18)
C78 C79 C80 103.85(18)
F10 C80 F9 108.49(19)
F10 C80 C81 113.20(19)
F9 C80 C81 109.5(2)
F10 C80 C79 112.8(2)
F9 C80 C79 109.01(19)
C81 C80 C79 103.69(18)
F12 C81 F11 106.3(2)
F12 C81 C82 113.3(2)
F11 C81 C82 111.5(2)
F12 C81 C80 109.3(2)
F11 C81 C80 112.1(2)
C82 C81 C80 104.38(18)
C78 C82 C63 128.52(19)
C78 C82 C81 111.48(19)
C63 C82 C81 119.94(18)
F4A C39A F3A 108.4(3)
F4A C39A C40 113.4(3)
F3A C39A C40 105.9(2)
F4A C39A C38 114.9(2)
F3A C39A C38 109.1(2)
C40 C39A C38 104.7(2)
F4B C39B F3B 106.8(7)
F4B C39B C40 100.4(7)
F3B C39B C40 125.8(7)
F4B C39B C38 108.7(7)
F3B C39B C38 108.4(7)
C40 C39B C38 105.7(6)
O1 S1 O2 118.35(9)
O1 S1 C10 109.71(9)
O2 S1 C10 111.75(9)
O1 S1 C3 111.61(9)
O2 S1 C3 108.98(9)
C10 S1 C3 93.72(9)
O3 S2 O4 118.00(10)
O3 S2 C24 110.65(10)
O4 S2 C24 112.16(10)
O3 S2 C21 111.61(10)
O4 S2 C21 108.26(11)
C24 S2 C21 93.43(11)
O5 S3 O6 118.27(9)
O5 S3 C51 109.66(9)
O6 S3 C51 111.67(9)
O5 S3 C44 111.28(9)
O6 S3 C44 109.51(9)
C51 S3 C44 93.76(9)
O7 S4 O8 117.91(10)
O7 S4 C69 111.10(10)
O8 S4 C69 112.04(10)
O7 S4 C62 111.65(10)
O8 S4 C62 108.18(10)
C69 S4 C62 93.20(10)

loop_
_geom_bond_atom_site_label_1
_geom_bond_atom_site_label_2
_geom_bond_distance
C1 C2 1.530(3)
C2 C3 1.498(3)
C3 C4 1.340(3)
C3 S1 1.7936(19)
C4 C37 1.479(3)
C4 C5 1.486(3)
C5 C6 1.390(3)
C5 C10 1.396(3)
C6 C7 1.391(3)
C7 C8 1.397(3)
C8 C9 1.403(3)
C8 C11 1.495(3)
C9 C10 1.374(3)
C10 S1 1.768(2)
C11 C16 1.405(3)
C11 C12 1.407(3)
C12 C13 1.392(3)
C12 C17 1.511(3)
C13 C14 1.384(3)
C14 C15 1.381(3)
C15 C16 1.396(3)
C16 C18 1.507(3)
C19 C20 1.532(4)
C20 C21 1.492(3)
C21 C22 1.339(3)
C21 S2 1.799(2)
C22 C41 1.478(3)
C22 C23 1.487(3)
C23 C25 1.384(3)
C23 C24 1.390(3)
C24 C28 1.375(3)
C24 S2 1.770(2)
C25 C26 1.390(3)
C26 C27 1.399(3)
C27 C28 1.402(3)
C27 C29 1.494(3)
C29 C34 1.404(3)
C29 C30 1.409(3)
C30 C31 1.395(3)
C30 C35 1.514(3)
C31 C32 1.391(3)
C32 C33 1.383(3)
C33 C34 1.395(3)
C34 C36 1.514(3)
C37 C41 1.337(3)
C37 C38 1.516(3)
C38 F1A 1.346(4)
C38 F2B 1.349(9)
C38 F2A 1.350(4)
C38 F1B 1.363(9)
C38 C39B 1.537(9)
C38 C39A 1.548(4)
C40 F6B 1.204(6)
C40 F5A 1.307(3)
C40 F6A 1.426(3)
C40 C39B 1.492(9)
C40 C39A 1.501(4)
C40 C41 1.513(3)
C40 F5B 1.593(6)
C42 C43 1.530(3)
C43 C44 1.495(3)
C44 C45 1.346(3)
C44 S3 1.794(2)
C45 C78 1.478(3)
C45 C46 1.490(3)
C46 C47 1.387(3)
C46 C51 1.391(3)
C47 C48 1.397(3)
C48 C49 1.395(3)
C49 C50 1.401(3)
C49 C52 1.502(3)
C50 C51 1.377(3)
C51 S3 1.771(2)
C52 C57 1.405(3)
C52 C53 1.407(3)
C53 C54 1.392(3)
C53 C58 1.509(3)
C54 C55 1.383(3)
C55 C56 1.382(3)
C56 C57 1.397(3)
C57 C59 1.508(3)
C60 C61 1.535(4)
C61 C62 1.493(3)
C62 C63 1.334(3)
C62 S4 1.795(2)
C63 C82 1.481(3)
C63 C64 1.490(3)
C64 C65 1.381(3)
C64 C69 1.393(3)
C65 C66 1.391(3)
C66 C67 1.398(3)
C67 C68 1.403(3)
C67 C70 1.492(3)
C68 C69 1.378(3)
C69 S4 1.771(2)
C70 C75 1.411(3)
C70 C71 1.414(3)
C71 C72 1.393(3)
C71 C76 1.514(3)
C72 C73 1.385(3)
C73 C74 1.390(3)
C74 C75 1.392(3)
C75 C77 1.511(3)
C78 C82 1.338(3)
C78 C79 1.513(3)
C79 F7 1.341(2)
C79 F8 1.349(3)
C79 C80 1.547(3)
C80 F10 1.337(3)
C80 F9 1.343(3)
C80 C81 1.540(3)
C81 F12 1.346(3)
C81 F11 1.351(3)
C81 C82 1.512(3)
C39A F4A 1.325(4)
C39A F3A 1.352(4)
C39B F4B 1.346(12)
C39B F3B 1.391(11)
O1 S1 1.4332(15)
O2 S1 1.4387(15)
O3 S2 1.4342(17)
O4 S2 1.4374(17)
O5 S3 1.4330(15)
O6 S3 1.4366(15)
O7 S4 1.4309(17)
O8 S4 1.4375(17)
